data_7246277
loop_
_publ_author_name
'Tominaga, Masahide'
'Nanbara, Sakito'
'Hyodo, Tadashi'
'Kawahata, Masatoshi'
'Yamaguchi, Kentaro'

_publ_section_title
;
 Orientation of carbonyl groups in inclusion crystals formed from ketones
 with aromatic diimide-based macrocycles
;
_journal_issue 8
_journal_name_full CrystEngComm
_journal_page_first 1295
_journal_page_last 1300
_journal_paper_doi 10.1039/D2CE01641A
_journal_volume 25
_journal_year 2023
_chemical_formula_sum 'C47 H46 N4 O9'
_chemical_formula_weight 810.88
_space_group_crystal_system monoclinic
_space_group_IT_number 14
_space_group_name_Hall '-P 2ybc'
_space_group_name_H-M_alt 'P 1 21/c 1'
_atom_sites_solution_hydrogens geom
_audit_creation_method SHELXL-2018/3
_audit_update_record
;
2022-12-07 deposited with the CCDC.	2023-01-27 downloaded from the CCDC.
;
_cell_angle_alpha 90
_cell_angle_beta 105.428(6)
_cell_angle_gamma 90
_cell_formula_units_Z 4
_cell_length_a 17.323(2)
_cell_length_b 12.9780(15)
_cell_length_c 18.983(2)
_cell_measurement_reflns_used 9742
_cell_measurement_temperature 100(2)
_cell_measurement_theta_max 78.44
_cell_measurement_theta_min 3.61
_cell_volume 4113.9(8)
_computing_cell_refinement 'SAINT (Bruker AXS, 2015)'
_computing_data_collection 'APEX3 (Bruker AXS, 2015)'
_computing_data_reduction 'SAINT (Bruker AXS, 2015)'
_computing_molecular_graphics 'ORTEP-3 for Windows (Farrugia, 1997)'
_computing_publication_material 'SHELXLE (H\"ubschle et al., 2011)'
_computing_structure_refinement 'SHELXL-2018/3 (Sheldrick, 2018)'
_computing_structure_solution 'SHELXT 2014/5 (Sheldrick, 2015)'
_diffrn_ambient_temperature 100(2)
_diffrn_detector_area_resol_mean 10.24
_diffrn_measured_fraction_theta_full 0.990
_diffrn_measured_fraction_theta_max 0.955
_diffrn_measurement_device_type 'BrukerD8 goniometer'
_diffrn_measurement_method 'omega and phi scans'
_diffrn_radiation_type CuK\a
_diffrn_radiation_wavelength 1.54178
_diffrn_reflns_av_R_equivalents 0.0497
_diffrn_reflns_av_unetI/netI 0.0285
_diffrn_reflns_Laue_measured_fraction_full 0.990
_diffrn_reflns_Laue_measured_fraction_max 0.955
_diffrn_reflns_limit_h_max 21
_diffrn_reflns_limit_h_min -22
_diffrn_reflns_limit_k_max 16
_diffrn_reflns_limit_k_min -16
_diffrn_reflns_limit_l_max 23
_diffrn_reflns_limit_l_min -21
_diffrn_reflns_number 60074
_diffrn_reflns_point_group_measured_fraction_full 0.990
_diffrn_reflns_point_group_measured_fraction_max 0.955
_diffrn_reflns_theta_full 67.679
_diffrn_reflns_theta_max 79.935
_diffrn_reflns_theta_min 4.176
_diffrn_source 'rotating-anode X-ray tube'
_exptl_absorpt_coefficient_mu 0.747
_exptl_absorpt_correction_T_max 0.9501
_exptl_absorpt_correction_T_min 0.8400
_exptl_absorpt_correction_type empirical
_exptl_absorpt_process_details 'SADABS Sheldrick 1996'
_exptl_crystal_colour colourless
_exptl_crystal_density_diffrn 1.309
_exptl_crystal_description plate
_exptl_crystal_F_000 1712
_exptl_crystal_size_max 0.100
_exptl_crystal_size_mid 0.100
_exptl_crystal_size_min 0.010
_refine_diff_density_max 0.517
_refine_diff_density_min -0.250
_refine_diff_density_rms 0.046
_refine_ls_extinction_method none
_refine_ls_goodness_of_fit_ref 1.035
_refine_ls_hydrogen_treatment constr
_refine_ls_matrix_type full
_refine_ls_number_parameters 543
_refine_ls_number_reflns 8586
_refine_ls_number_restraints 0
_refine_ls_restrained_S_all 1.035
_refine_ls_R_factor_all 0.0496
_refine_ls_R_factor_gt 0.0395
_refine_ls_shift/su_max 0.000
_refine_ls_shift/su_mean 0.000
_refine_ls_structure_factor_coef Fsqd
_refine_ls_weighting_details 'w=1/[\s^2^(Fo^2^)+(0.0486P)^2^+1.5375P] where P=(Fo^2^+2Fc^2^)/3'
_refine_ls_weighting_scheme calc
_refine_ls_wR_factor_gt 0.0977
_refine_ls_wR_factor_ref 0.1034
_reflns_Friedel_coverage 0.000
_reflns_number_gt 7188
_reflns_number_total 8586
_reflns_threshold_expression 'I > 2\s(I)'
_cod_data_source_file d2ce01641a2.cif
_cod_data_source_block 1a
_cod_depositor_comments 'Adding full bibliography for 7246277--7246281.cif.'
_cod_original_cell_volume 4114.0(8)
_cod_original_sg_symbol_H-M 'P 21/c'
_cod_database_code 7246277
_shelx_shelxl_version_number 2018/3
_shelx_space_group_comment
;
The symmetry employed for this shelxl refinement is uniquely defined
by the following loop, which should always be used as a source of
symmetry information in preference to the above space-group names.
They are only intended as comments.
;
_shelx_estimated_absorpt_t_min 0.929
_shelx_estimated_absorpt_t_max 0.993

loop_
_space_group_symop_operation_xyz
'x, y, z'
'-x, y+1/2, -z+1/2'
'-x, -y, -z'
'x, -y-1/2, z-1/2'

loop_
_atom_site_label
_atom_site_type_symbol
_atom_site_fract_x
_atom_site_fract_y
_atom_site_fract_z
_atom_site_U_iso_or_equiv
_atom_site_adp_type
_atom_site_occupancy
_atom_site_site_symmetry_order
_atom_site_calc_flag
_atom_site_refinement_flags_posn
_atom_site_refinement_flags_adp
_atom_site_refinement_flags_occupancy
_atom_site_disorder_assembly
_atom_site_disorder_group
C1 C 0.70859(8) 0.74211(11) 0.48623(7) 0.0213(3) Uani 1 1 d . . . . .
C2 C 0.80025(9) 0.75409(12) 0.50487(8) 0.0289(3) Uani 1 1 d . . . . .
H2A H 0.813947 0.826336 0.496561 0.035 Uiso 1 1 calc R U . . .
H2B H 0.823909 0.737636 0.557093 0.035 Uiso 1 1 calc R U . . .
C3 C 0.83528(9) 0.68184(13) 0.45719(8) 0.0301(3) Uani 1 1 d . . . . .
H3 H 0.894757 0.690481 0.469859 0.036 Uiso 1 1 calc R U . . .
C4 C 0.81507(9) 0.56995(13) 0.47040(9) 0.0333(4) Uani 1 1 d . . . . .
H4A H 0.838820 0.551540 0.522262 0.040 Uiso 1 1 calc R U . . .
H4B H 0.837667 0.523370 0.439684 0.040 Uiso 1 1 calc R U . . .
C5 C 0.72379(9) 0.55733(11) 0.45125(8) 0.0266(3) Uani 1 1 d . . . . .
H5 H 0.710322 0.484313 0.459928 0.032 Uiso 1 1 calc R U . . .
C6 C 0.68754(8) 0.58480(10) 0.37066(7) 0.0217(3) Uani 1 1 d . . . . .
H6A H 0.628693 0.575881 0.358046 0.026 Uiso 1 1 calc R U . . .
H6B H 0.709097 0.537948 0.339364 0.026 Uiso 1 1 calc R U . . .
C7 C 0.70770(8) 0.69671(10) 0.35645(7) 0.0190(3) Uani 1 1 d . . . . .
C8 C 0.67388(8) 0.76886(10) 0.40517(7) 0.0181(3) Uani 1 1 d . . . . .
H8A H 0.687264 0.841109 0.396535 0.022 Uiso 1 1 calc R U . . .
H8B H 0.614818 0.762485 0.392208 0.022 Uiso 1 1 calc R U . . .
C9 C 0.68861(9) 0.62920(11) 0.49875(8) 0.0249(3) Uani 1 1 d . . . . .
H9A H 0.710865 0.611224 0.550907 0.030 Uiso 1 1 calc R U . . .
H9B H 0.629780 0.620233 0.486437 0.030 Uiso 1 1 calc R U . . .
C10 C 0.79934(8) 0.70898(12) 0.37647(8) 0.0263(3) Uani 1 1 d . . . . .
H10A H 0.821987 0.663033 0.345419 0.032 Uiso 1 1 calc R U . . .
H10B H 0.813212 0.780897 0.367448 0.032 Uiso 1 1 calc R U . . .
C11 C 0.67488(8) 0.72488(10) 0.27562(7) 0.0210(3) Uani 1 1 d . . . . .
H11A H 0.694928 0.794055 0.267357 0.025 Uiso 1 1 calc R U . . .
H11B H 0.695819 0.675079 0.245761 0.025 Uiso 1 1 calc R U . . .
C12 C 0.54151(8) 0.64274(10) 0.21576(7) 0.0192(3) Uani 1 1 d . . . . .
C13 C 0.45597(8) 0.67715(10) 0.19984(7) 0.0183(3) Uani 1 1 d . . . . .
C14 C 0.38580(8) 0.62217(10) 0.17111(7) 0.0193(3) Uani 1 1 d . . . . .
H14 H 0.385586 0.552458 0.155788 0.023 Uiso 1 1 calc R U . . .
C15 C 0.31583(8) 0.67759(10) 0.16663(7) 0.0191(3) Uani 1 1 d . . . . .
C16 C 0.23039(8) 0.64261(10) 0.14221(7) 0.0210(3) Uani 1 1 d . . . . .
C17 C 0.23091(8) 0.81320(10) 0.17712(7) 0.0204(3) Uani 1 1 d . . . . .
C18 C 0.31593(8) 0.78036(10) 0.18786(7) 0.0192(3) Uani 1 1 d . . . . .
C19 C 0.38604(8) 0.83568(10) 0.21569(7) 0.0195(3) Uani 1 1 d . . . . .
H19 H 0.386256 0.905872 0.229952 0.023 Uiso 1 1 calc R U . . .
C20 C 0.45581(8) 0.78003(10) 0.22099(7) 0.0186(3) Uani 1 1 d . . . . .
C21 C 0.54092(8) 0.81336(10) 0.25004(7) 0.0186(3) Uani 1 1 d . . . . .
C22 C 0.09683(8) 0.72659(11) 0.13708(7) 0.0229(3) Uani 1 1 d . . . . .
H22A H 0.075306 0.676259 0.097546 0.028 Uiso 1 1 calc R U . . .
H22B H 0.077605 0.795752 0.118338 0.028 Uiso 1 1 calc R U . . .
C23 C 0.06314(8) 0.70109(10) 0.20226(7) 0.0205(3) Uani 1 1 d . . . . .
C24 C 0.08124(8) 0.58890(10) 0.22677(8) 0.0229(3) Uani 1 1 d . . . . .
H24A H 0.139899 0.577918 0.242080 0.027 Uiso 1 1 calc R U . . .
H24B H 0.058097 0.541955 0.185439 0.027 Uiso 1 1 calc R U . . .
C25 C 0.04548(9) 0.56450(11) 0.29078(8) 0.0253(3) Uani 1 1 d . . . . .
H25 H 0.057710 0.491353 0.306328 0.030 Uiso 1 1 calc R U . . .
C26 C -0.04530(9) 0.57982(12) 0.26718(9) 0.0305(3) Uani 1 1 d . . . . .
H26A H -0.068310 0.563516 0.308346 0.037 Uiso 1 1 calc R U . . .
H26B H -0.069601 0.532919 0.226140 0.037 Uiso 1 1 calc R U . . .
C27 C -0.06383(8) 0.69189(12) 0.24334(8) 0.0274(3) Uani 1 1 d . . . . .
H27 H -0.123159 0.702208 0.227597 0.033 Uiso 1 1 calc R U . . .
C28 C -0.02699(8) 0.76410(11) 0.30721(8) 0.0254(3) Uani 1 1 d . . . . .
H28A H -0.050220 0.749309 0.348473 0.031 Uiso 1 1 calc R U . . .
H28B H -0.039527 0.836485 0.291954 0.031 Uiso 1 1 calc R U . . .
C29 C 0.06425(8) 0.74921(10) 0.33187(7) 0.0205(3) Uani 1 1 d . . . . .
C30 C 0.09944(8) 0.77273(10) 0.26720(7) 0.0190(3) Uani 1 1 d . . . . .
H30A H 0.088171 0.845331 0.251908 0.023 Uiso 1 1 calc R U . . .
H30B H 0.158267 0.763441 0.282698 0.023 Uiso 1 1 calc R U . . .
C31 C 0.08277(9) 0.63619(10) 0.35492(8) 0.0230(3) Uani 1 1 d . . . . .
H31A H 0.141466 0.625637 0.370564 0.028 Uiso 1 1 calc R U . . .
H31B H 0.060863 0.619844 0.396752 0.028 Uiso 1 1 calc R U . . .
C32 C -0.02812(8) 0.71647(11) 0.17921(8) 0.0250(3) Uani 1 1 d . . . . .
H32A H -0.052366 0.670745 0.137436 0.030 Uiso 1 1 calc R U . . .
H32B H -0.040659 0.788622 0.163325 0.030 Uiso 1 1 calc R U . . .
C33 C 0.09779(8) 0.82338(11) 0.39573(8) 0.0232(3) Uani 1 1 d . . . . .
H33A H 0.078152 0.893773 0.380688 0.028 Uiso 1 1 calc R U . . .
H33B H 0.076731 0.803178 0.437370 0.028 Uiso 1 1 calc R U . . .
C34 C 0.23125(8) 0.76177(10) 0.47386(7) 0.0214(3) Uani 1 1 d . . . . .
C35 C 0.31648(8) 0.78801(10) 0.47890(7) 0.0195(3) Uani 1 1 d . . . . .
C36 C 0.38600(8) 0.74326(10) 0.52144(7) 0.0208(3) Uani 1 1 d . . . . .
H36 H 0.385561 0.688811 0.554777 0.025 Uiso 1 1 calc R U . . .
C37 C 0.45631(8) 0.78439(10) 0.51142(7) 0.0199(3) Uani 1 1 d . . . . .
C38 C 0.54107(8) 0.75678(11) 0.54807(7) 0.0220(3) Uani 1 1 d . . . . .
C39 C 0.54240(8) 0.88942(10) 0.46714(7) 0.0204(3) Uani 1 1 d . . . . .
C40 C 0.45706(8) 0.86401(10) 0.46239(7) 0.0194(3) Uani 1 1 d . . . . .
C41 C 0.38750(8) 0.90899(10) 0.41975(7) 0.0200(3) Uani 1 1 d . . . . .
H41 H 0.387850 0.963084 0.386126 0.024 Uiso 1 1 calc R U . . .
C42 C 0.31749(8) 0.86823(10) 0.43044(7) 0.0197(3) Uani 1 1 d . . . . .
C43 C 0.23252(8) 0.89645(10) 0.39460(7) 0.0217(3) Uani 1 1 d . . . . .
C44 C 0.67632(8) 0.81574(11) 0.53498(7) 0.0243(3) Uani 1 1 d . . . . .
H44A H 0.697366 0.794182 0.586559 0.029 Uiso 1 1 calc R U . . .
H44B H 0.696649 0.885986 0.530227 0.029 Uiso 1 1 calc R U . . .
C45 C 0.43212(13) 0.57596(15) 0.37071(10) 0.0481(5) Uani 1 1 d . . . . .
H45A H 0.454182 0.536677 0.336483 0.072 Uiso 1 1 calc R U . . .
H45B H 0.445547 0.541291 0.418287 0.072 Uiso 1 1 calc R U . . .
H45C H 0.454969 0.645518 0.376293 0.072 Uiso 1 1 calc R U . . .
C46 C 0.34304(12) 0.58269(13) 0.34182(8) 0.0397(4) Uani 1 1 d . . . . .
C47 C 0.29972(11) 0.48526(13) 0.31386(9) 0.0382(4) Uani 1 1 d . . . . .
H47A H 0.295957 0.477939 0.261672 0.057 Uiso 1 1 calc R U . . .
H47B H 0.245763 0.487484 0.321005 0.057 Uiso 1 1 calc R U . . .
H47C H 0.329032 0.426446 0.340561 0.057 Uiso 1 1 calc R U . . .
N1 N 0.58766(7) 0.72525(8) 0.25076(6) 0.0188(2) Uani 1 1 d . . . . .
N2 N 0.18416(7) 0.72523(8) 0.15436(6) 0.0207(2) Uani 1 1 d . . . . .
N3 N 0.18508(7) 0.82551(9) 0.42018(6) 0.0212(2) Uani 1 1 d . . . . .
N4 N 0.58879(7) 0.81913(9) 0.51718(6) 0.0216(2) Uani 1 1 d . . . . .
O1 O 0.56651(6) 0.89833(7) 0.26893(5) 0.0239(2) Uani 1 1 d . . . . .
O2 O 0.56836(6) 0.56161(7) 0.20169(5) 0.0245(2) Uani 1 1 d . . . . .
O3 O 0.20495(6) 0.56001(8) 0.11678(6) 0.0291(2) Uani 1 1 d . . . . .
O4 O 0.20527(6) 0.89761(7) 0.18546(6) 0.0258(2) Uani 1 1 d . . . . .
O5 O 0.20569(6) 0.69907(8) 0.50936(5) 0.0263(2) Uani 1 1 d . . . . .
O6 O 0.20793(6) 0.96707(8) 0.35355(6) 0.0289(2) Uani 1 1 d . . . . .
O7 O 0.56906(6) 0.95694(7) 0.43702(5) 0.0244(2) Uani 1 1 d . . . . .
O8 O 0.56510(6) 0.69371(8) 0.59592(5) 0.0283(2) Uani 1 1 d . . . . .
O9 O 0.30728(11) 0.66381(11) 0.33980(8) 0.0662(5) Uani 1 1 d . . . . .

loop_
_atom_site_aniso_label
_atom_site_aniso_U_11
_atom_site_aniso_U_22
_atom_site_aniso_U_33
_atom_site_aniso_U_23
_atom_site_aniso_U_13
_atom_site_aniso_U_12
C1 0.0191(7) 0.0237(7) 0.0200(6) -0.0030(5) 0.0030(5) 0.0015(5)
C2 0.0198(7) 0.0361(8) 0.0273(7) -0.0058(6) 0.0002(6) 0.0009(6)
C3 0.0153(7) 0.0406(9) 0.0321(8) -0.0046(6) 0.0023(6) 0.0040(6)
C4 0.0300(8) 0.0369(8) 0.0303(8) 0.0018(6) 0.0030(6) 0.0154(7)
C5 0.0301(8) 0.0205(7) 0.0282(7) 0.0031(5) 0.0060(6) 0.0063(6)
C6 0.0217(7) 0.0178(6) 0.0252(7) -0.0014(5) 0.0057(5) 0.0027(5)
C7 0.0161(6) 0.0191(6) 0.0224(6) -0.0022(5) 0.0060(5) 0.0012(5)
C8 0.0166(6) 0.0169(6) 0.0203(6) -0.0021(5) 0.0040(5) -0.0002(5)
C9 0.0277(7) 0.0253(7) 0.0210(7) 0.0040(5) 0.0051(5) 0.0034(6)
C10 0.0174(7) 0.0315(8) 0.0308(7) -0.0036(6) 0.0082(5) 0.0003(6)
C11 0.0201(7) 0.0210(6) 0.0235(7) -0.0012(5) 0.0086(5) 0.0005(5)
C12 0.0235(7) 0.0174(6) 0.0169(6) 0.0003(5) 0.0058(5) 0.0007(5)
C13 0.0234(7) 0.0158(6) 0.0163(6) 0.0017(5) 0.0063(5) 0.0024(5)
C14 0.0257(7) 0.0147(6) 0.0175(6) -0.0001(5) 0.0056(5) 0.0013(5)
C15 0.0245(7) 0.0161(6) 0.0171(6) 0.0009(5) 0.0061(5) -0.0008(5)
C16 0.0244(7) 0.0199(6) 0.0186(6) 0.0015(5) 0.0056(5) 0.0004(5)
C17 0.0238(7) 0.0171(6) 0.0215(6) 0.0034(5) 0.0083(5) -0.0009(5)
C18 0.0238(7) 0.0160(6) 0.0190(6) 0.0024(5) 0.0077(5) 0.0019(5)
C19 0.0243(7) 0.0142(6) 0.0210(6) 0.0010(5) 0.0078(5) 0.0005(5)
C20 0.0249(7) 0.0154(6) 0.0161(6) 0.0009(5) 0.0065(5) -0.0003(5)
C21 0.0226(7) 0.0172(6) 0.0169(6) 0.0006(5) 0.0066(5) 0.0019(5)
C22 0.0199(7) 0.0242(7) 0.0226(7) 0.0015(5) 0.0021(5) 0.0009(5)
C23 0.0176(7) 0.0198(6) 0.0228(7) 0.0016(5) 0.0033(5) -0.0001(5)
C24 0.0230(7) 0.0179(6) 0.0263(7) -0.0010(5) 0.0041(5) -0.0011(5)
C25 0.0279(8) 0.0178(6) 0.0301(7) 0.0008(5) 0.0078(6) -0.0041(5)
C26 0.0283(8) 0.0285(8) 0.0355(8) -0.0026(6) 0.0097(6) -0.0106(6)
C27 0.0140(7) 0.0320(8) 0.0351(8) -0.0022(6) 0.0047(5) -0.0035(6)
C28 0.0190(7) 0.0271(7) 0.0310(7) -0.0007(6) 0.0082(6) -0.0001(5)
C29 0.0182(7) 0.0195(6) 0.0241(7) 0.0004(5) 0.0063(5) -0.0012(5)
C30 0.0154(6) 0.0174(6) 0.0237(6) 0.0013(5) 0.0042(5) -0.0002(5)
C31 0.0242(7) 0.0210(7) 0.0242(7) 0.0024(5) 0.0070(5) -0.0018(5)
C32 0.0185(7) 0.0264(7) 0.0269(7) 0.0003(5) 0.0006(5) -0.0004(5)
C33 0.0206(7) 0.0231(7) 0.0265(7) -0.0013(5) 0.0074(5) 0.0004(5)
C34 0.0255(7) 0.0200(6) 0.0185(6) -0.0031(5) 0.0057(5) 0.0005(5)
C35 0.0239(7) 0.0184(6) 0.0168(6) -0.0031(5) 0.0061(5) -0.0002(5)
C36 0.0265(7) 0.0193(6) 0.0169(6) 0.0002(5) 0.0062(5) 0.0026(5)
C37 0.0254(7) 0.0192(6) 0.0151(6) -0.0022(5) 0.0053(5) 0.0034(5)
C38 0.0256(7) 0.0242(7) 0.0169(6) -0.0026(5) 0.0070(5) 0.0042(5)
C39 0.0249(7) 0.0176(6) 0.0181(6) -0.0044(5) 0.0045(5) 0.0019(5)
C40 0.0242(7) 0.0161(6) 0.0181(6) -0.0043(5) 0.0060(5) 0.0005(5)
C41 0.0249(7) 0.0154(6) 0.0193(6) -0.0014(5) 0.0054(5) 0.0002(5)
C42 0.0242(7) 0.0155(6) 0.0178(6) -0.0018(5) 0.0029(5) 0.0007(5)
C43 0.0236(7) 0.0183(6) 0.0219(6) -0.0024(5) 0.0037(5) -0.0015(5)
C44 0.0202(7) 0.0293(7) 0.0213(6) -0.0053(5) 0.0017(5) 0.0010(6)
C45 0.0672(13) 0.0402(10) 0.0363(9) -0.0053(8) 0.0125(9) -0.0021(9)
C46 0.0682(12) 0.0331(8) 0.0196(7) 0.0023(6) 0.0147(7) 0.0184(8)
C47 0.0442(10) 0.0371(9) 0.0342(9) 0.0106(7) 0.0123(7) 0.0161(7)
N1 0.0206(6) 0.0170(5) 0.0186(5) -0.0015(4) 0.0048(4) 0.0012(4)
N2 0.0214(6) 0.0187(5) 0.0220(6) 0.0009(4) 0.0058(4) -0.0005(4)
N3 0.0212(6) 0.0201(5) 0.0214(6) -0.0002(4) 0.0042(4) 0.0000(4)
N4 0.0222(6) 0.0231(6) 0.0193(5) -0.0019(4) 0.0050(4) 0.0031(5)
O1 0.0259(5) 0.0166(4) 0.0286(5) -0.0030(4) 0.0064(4) -0.0020(4)
O2 0.0260(5) 0.0187(5) 0.0284(5) -0.0041(4) 0.0063(4) 0.0048(4)
O3 0.0283(5) 0.0226(5) 0.0350(6) -0.0086(4) 0.0059(4) -0.0039(4)
O4 0.0264(5) 0.0173(5) 0.0370(6) 0.0037(4) 0.0140(4) 0.0030(4)
O5 0.0292(6) 0.0281(5) 0.0226(5) 0.0034(4) 0.0085(4) -0.0027(4)
O6 0.0265(5) 0.0217(5) 0.0342(6) 0.0077(4) 0.0005(4) 0.0000(4)
O7 0.0264(5) 0.0199(5) 0.0272(5) -0.0021(4) 0.0075(4) -0.0024(4)
O8 0.0301(6) 0.0343(6) 0.0208(5) 0.0069(4) 0.0070(4) 0.0095(4)
O9 0.1122(14) 0.0417(8) 0.0400(7) -0.0067(6) 0.0120(8) 0.0366(8)

loop_
_atom_type_symbol
_atom_type_description
_atom_type_scat_dispersion_real
_atom_type_scat_dispersion_imag
_atom_type_scat_source
C C 0.0181 0.0091 'International Tables Vol C Tables 4.2.6.8 and 6.1.1.4'
H H 0.0000 0.0000 'International Tables Vol C Tables 4.2.6.8 and 6.1.1.4'
N N 0.0311 0.0180 'International Tables Vol C Tables 4.2.6.8 and 6.1.1.4'
O O 0.0492 0.0322 'International Tables Vol C Tables 4.2.6.8 and 6.1.1.4'

loop_
_geom_angle_atom_site_label_1
_geom_angle_atom_site_label_2
_geom_angle_atom_site_label_3
_geom_angle
_geom_angle_site_symmetry_1
_geom_angle_site_symmetry_3
_geom_angle_publ_flag
C44 C1 C8 110.79(11) . . ?
C44 C1 C9 111.51(12) . . ?
C8 C1 C9 109.02(11) . . ?
C44 C1 C2 108.49(11) . . ?
C8 C1 C2 108.21(11) . . ?
C9 C1 C2 108.74(12) . . ?
C3 C2 C1 110.35(12) . . ?
C3 C2 H2A 109.6 . . ?
C1 C2 H2A 109.6 . . ?
C3 C2 H2B 109.6 . . ?
C1 C2 H2B 109.6 . . ?
H2A C2 H2B 108.1 . . ?
C4 C3 C10 109.39(13) . . ?
C4 C3 C2 109.83(13) . . ?
C10 C3 C2 109.24(12) . . ?
C4 C3 H3 109.5 . . ?
C10 C3 H3 109.5 . . ?
C2 C3 H3 109.5 . . ?
C3 C4 C5 109.20(12) . . ?
C3 C4 H4A 109.8 . . ?
C5 C4 H4A 109.8 . . ?
C3 C4 H4B 109.8 . . ?
C5 C4 H4B 109.8 . . ?
H4A C4 H4B 108.3 . . ?
C9 C5 C6 108.92(11) . . ?
C9 C5 C4 109.99(12) . . ?
C6 C5 C4 109.53(12) . . ?
C9 C5 H5 109.5 . . ?
C6 C5 H5 109.5 . . ?
C4 C5 H5 109.5 . . ?
C5 C6 C7 110.09(11) . . ?
C5 C6 H6A 109.6 . . ?
C7 C6 H6A 109.6 . . ?
C5 C6 H6B 109.6 . . ?
C7 C6 H6B 109.6 . . ?
H6A C6 H6B 108.2 . . ?
C11 C7 C6 111.14(11) . . ?
C11 C7 C8 110.97(11) . . ?
C6 C7 C8 109.25(11) . . ?
C11 C7 C10 107.83(11) . . ?
C6 C7 C10 108.82(11) . . ?
C8 C7 C10 108.76(11) . . ?
C1 C8 C7 110.78(11) . . ?
C1 C8 H8A 109.5 . . ?
C7 C8 H8A 109.5 . . ?
C1 C8 H8B 109.5 . . ?
C7 C8 H8B 109.5 . . ?
H8A C8 H8B 108.1 . . ?
C5 C9 C1 110.35(12) . . ?
C5 C9 H9A 109.6 . . ?
C1 C9 H9A 109.6 . . ?
C5 C9 H9B 109.6 . . ?
C1 C9 H9B 109.6 . . ?
H9A C9 H9B 108.1 . . ?
C3 C10 C7 109.93(12) . . ?
C3 C10 H10A 109.7 . . ?
C7 C10 H10A 109.7 . . ?
C3 C10 H10B 109.7 . . ?
C7 C10 H10B 109.7 . . ?
H10A C10 H10B 108.2 . . ?
N1 C11 C7 113.67(11) . . ?
N1 C11 H11A 108.8 . . ?
C7 C11 H11A 108.8 . . ?
N1 C11 H11B 108.8 . . ?
C7 C11 H11B 108.8 . . ?
H11A C11 H11B 107.7 . . ?
O2 C12 N1 124.64(13) . . ?
O2 C12 C13 129.22(12) . . ?
N1 C12 C13 106.13(11) . . ?
C14 C13 C20 122.42(12) . . ?
C14 C13 C12 129.82(12) . . ?
C20 C13 C12 107.74(11) . . ?
C13 C14 C15 114.52(12) . . ?
C13 C14 H14 122.7 . . ?
C15 C14 H14 122.7 . . ?
C14 C15 C18 122.88(12) . . ?
C14 C15 C16 129.37(12) . . ?
C18 C15 C16 107.73(12) . . ?
O3 C16 N2 125.69(13) . . ?
O3 C16 C15 128.08(13) . . ?
N2 C16 C15 106.22(11) . . ?
O4 C17 N2 125.25(13) . . ?
O4 C17 C18 128.62(13) . . ?
N2 C17 C18 106.13(11) . . ?
C19 C18 C15 122.59(12) . . ?
C19 C18 C17 129.42(12) . . ?
C15 C18 C17 107.96(12) . . ?
C20 C19 C18 114.51(12) . . ?
C20 C19 H19 122.7 . . ?
C18 C19 H19 122.7 . . ?
C19 C20 C13 123.07(12) . . ?
C19 C20 C21 129.09(12) . . ?
C13 C20 C21 107.83(11) . . ?
O1 C21 N1 125.30(12) . . ?
O1 C21 C20 128.51(12) . . ?
N1 C21 C20 106.18(11) . . ?
N2 C22 C23 114.13(11) . . ?
N2 C22 H22A 108.7 . . ?
C23 C22 H22A 108.7 . . ?
N2 C22 H22B 108.7 . . ?
C23 C22 H22B 108.7 . . ?
H22A C22 H22B 107.6 . . ?
C24 C23 C32 108.73(11) . . ?
C24 C23 C22 110.93(11) . . ?
C32 C23 C22 108.94(11) . . ?
C24 C23 C30 108.86(11) . . ?
C32 C23 C30 108.65(11) . . ?
C22 C23 C30 110.66(11) . . ?
C23 C24 C25 110.01(11) . . ?
C23 C24 H24A 109.7 . . ?
C25 C24 H24A 109.7 . . ?
C23 C24 H24B 109.7 . . ?
C25 C24 H24B 109.7 . . ?
H24A C24 H24B 108.2 . . ?
C26 C25 C31 109.71(12) . . ?
C26 C25 C24 109.94(12) . . ?
C31 C25 C24 109.26(11) . . ?
C26 C25 H25 109.3 . . ?
C31 C25 H25 109.3 . . ?
C24 C25 H25 109.3 . . ?
C25 C26 C27 109.17(12) . . ?
C25 C26 H26A 109.8 . . ?
C27 C26 H26A 109.8 . . ?
C25 C26 H26B 109.8 . . ?
C27 C26 H26B 109.8 . . ?
H26A C26 H26B 108.3 . . ?
C28 C27 C26 109.68(12) . . ?
C28 C27 C32 109.21(12) . . ?
C26 C27 C32 109.51(12) . . ?
C28 C27 H27 109.5 . . ?
C26 C27 H27 109.5 . . ?
C32 C27 H27 109.5 . . ?
C27 C28 C29 110.04(12) . . ?
C27 C28 H28A 109.7 . . ?
C29 C28 H28A 109.7 . . ?
C27 C28 H28B 109.7 . . ?
C29 C28 H28B 109.7 . . ?
H28A C28 H28B 108.2 . . ?
C33 C29 C28 107.70(11) . . ?
C33 C29 C30 111.00(11) . . ?
C28 C29 C30 109.00(11) . . ?
C33 C29 C31 111.48(11) . . ?
C28 C29 C31 109.03(11) . . ?
C30 C29 C31 108.58(11) . . ?
C23 C30 C29 110.79(11) . . ?
C23 C30 H30A 109.5 . . ?
C29 C30 H30A 109.5 . . ?
C23 C30 H30B 109.5 . . ?
C29 C30 H30B 109.5 . . ?
H30A C30 H30B 108.1 . . ?
C25 C31 C29 109.92(11) . . ?
C25 C31 H31A 109.7 . . ?
C29 C31 H31A 109.7 . . ?
C25 C31 H31B 109.7 . . ?
C29 C31 H31B 109.7 . . ?
H31A C31 H31B 108.2 . . ?
C23 C32 C27 110.33(11) . . ?
C23 C32 H32A 109.6 . . ?
C27 C32 H32A 109.6 . . ?
C23 C32 H32B 109.6 . . ?
C27 C32 H32B 109.6 . . ?
H32A C32 H32B 108.1 . . ?
N3 C33 C29 113.91(11) . . ?
N3 C33 H33A 108.8 . . ?
C29 C33 H33A 108.8 . . ?
N3 C33 H33B 108.8 . . ?
C29 C33 H33B 108.8 . . ?
H33A C33 H33B 107.7 . . ?
O5 C34 N3 125.68(13) . . ?
O5 C34 C35 128.18(13) . . ?
N3 C34 C35 106.13(11) . . ?
C36 C35 C42 122.43(13) . . ?
C36 C35 C34 129.25(12) . . ?
C42 C35 C34 108.31(12) . . ?
C35 C36 C37 114.64(12) . . ?
C35 C36 H36 122.7 . . ?
C37 C36 H36 122.7 . . ?
C36 C37 C40 122.75(13) . . ?
C36 C37 C38 129.37(12) . . ?
C40 C37 C38 107.87(12) . . ?
O8 C38 N4 125.74(13) . . ?
O8 C38 C37 127.69(13) . . ?
N4 C38 C37 106.56(11) . . ?
O7 C39 N4 124.84(13) . . ?
O7 C39 C40 129.10(12) . . ?
N4 C39 C40 106.04(11) . . ?
C41 C40 C37 122.70(13) . . ?
C41 C40 C39 129.32(12) . . ?
C37 C40 C39 107.96(12) . . ?
C42 C41 C40 114.30(12) . . ?
C42 C41 H41 122.9 . . ?
C40 C41 H41 122.9 . . ?
C41 C42 C35 123.17(13) . . ?
C41 C42 C43 129.36(12) . . ?
C35 C42 C43 107.47(12) . . ?
O6 C43 N3 125.71(13) . . ?
O6 C43 C42 128.10(13) . . ?
N3 C43 C42 106.15(11) . . ?
N4 C44 C1 113.61(11) . . ?
N4 C44 H44A 108.8 . . ?
C1 C44 H44A 108.8 . . ?
N4 C44 H44B 108.8 . . ?
C1 C44 H44B 108.8 . . ?
H44A C44 H44B 107.7 . . ?
C46 C45 H45A 109.5 . . ?
C46 C45 H45B 109.5 . . ?
H45A C45 H45B 109.5 . . ?
C46 C45 H45C 109.5 . . ?
H45A C45 H45C 109.5 . . ?
H45B C45 H45C 109.5 . . ?
O9 C46 C47 121.18(19) . . ?
O9 C46 C45 121.91(19) . . ?
C47 C46 C45 116.90(14) . . ?
C46 C47 H47A 109.5 . . ?
C46 C47 H47B 109.5 . . ?
H47A C47 H47B 109.5 . . ?
C46 C47 H47C 109.5 . . ?
H47A C47 H47C 109.5 . . ?
H47B C47 H47C 109.5 . . ?
C12 N1 C21 111.47(11) . . ?
C12 N1 C11 124.41(11) . . ?
C21 N1 C11 123.57(11) . . ?
C16 N2 C17 111.58(11) . . ?
C16 N2 C22 125.36(11) . . ?
C17 N2 C22 122.63(11) . . ?
C34 N3 C43 111.63(11) . . ?
C34 N3 C33 124.60(12) . . ?
C43 N3 C33 123.69(11) . . ?
C38 N4 C39 111.41(11) . . ?
C38 N4 C44 125.44(11) . . ?
C39 N4 C44 123.13(12) . . ?

loop_
_geom_bond_atom_site_label_1
_geom_bond_atom_site_label_2
_geom_bond_distance
_geom_bond_site_symmetry_2
_geom_bond_publ_flag
C1 C44 1.5352(19) . ?
C1 C8 1.5354(18) . ?
C1 C9 1.539(2) . ?
C1 C2 1.5400(19) . ?
C2 C3 1.536(2) . ?
C2 H2A 0.9900 . ?
C2 H2B 0.9900 . ?
C3 C4 1.530(2) . ?
C3 C10 1.534(2) . ?
C3 H3 1.0000 . ?
C4 C5 1.534(2) . ?
C4 H4A 0.9900 . ?
C4 H4B 0.9900 . ?
C5 C9 1.532(2) . ?
C5 C6 1.5333(19) . ?
C5 H5 1.0000 . ?
C6 C7 1.5343(18) . ?
C6 H6A 0.9900 . ?
C6 H6B 0.9900 . ?
C7 C11 1.5321(18) . ?
C7 C8 1.5375(17) . ?
C7 C10 1.5390(18) . ?
C8 H8A 0.9900 . ?
C8 H8B 0.9900 . ?
C9 H9A 0.9900 . ?
C9 H9B 0.9900 . ?
C10 H10A 0.9900 . ?
C10 H10B 0.9900 . ?
C11 N1 1.4581(17) . ?
C11 H11A 0.9900 . ?
C11 H11B 0.9900 . ?
C12 O2 1.2092(16) . ?
C12 N1 1.3945(17) . ?
C12 C13 1.4996(19) . ?
C13 C14 1.3898(19) . ?
C13 C20 1.3943(17) . ?
C14 C15 1.3924(19) . ?
C14 H14 0.9500 . ?
C15 C18 1.3931(18) . ?
C15 C16 1.4989(19) . ?
C16 O3 1.2097(17) . ?
C16 N2 1.3938(17) . ?
C17 O4 1.2083(17) . ?
C17 N2 1.3999(17) . ?
C17 C18 1.4942(19) . ?
C18 C19 1.3887(19) . ?
C19 C20 1.3885(19) . ?
C19 H19 0.9500 . ?
C20 C21 1.4941(19) . ?
C21 O1 1.2069(16) . ?
C21 N1 1.3992(17) . ?
C22 N2 1.4603(18) . ?
C22 C23 1.5379(19) . ?
C22 H22A 0.9900 . ?
C22 H22B 0.9900 . ?
C23 C24 1.5353(18) . ?
C23 C32 1.5370(18) . ?
C23 C30 1.5385(18) . ?
C24 C25 1.537(2) . ?
C24 H24A 0.9900 . ?
C24 H24B 0.9900 . ?
C25 C26 1.529(2) . ?
C25 C31 1.5319(19) . ?
C25 H25 1.0000 . ?
C26 C27 1.532(2) . ?
C26 H26A 0.9900 . ?
C26 H26B 0.9900 . ?
C27 C28 1.531(2) . ?
C27 C32 1.539(2) . ?
C27 H27 1.0000 . ?
C28 C29 1.5365(19) . ?
C28 H28A 0.9900 . ?
C28 H28B 0.9900 . ?
C29 C33 1.5360(18) . ?
C29 C30 1.5394(18) . ?
C29 C31 1.5398(19) . ?
C30 H30A 0.9900 . ?
C30 H30B 0.9900 . ?
C31 H31A 0.9900 . ?
C31 H31B 0.9900 . ?
C32 H32A 0.9900 . ?
C32 H32B 0.9900 . ?
C33 N3 1.4592(17) . ?
C33 H33A 0.9900 . ?
C33 H33B 0.9900 . ?
C34 O5 1.2129(17) . ?
C34 N3 1.3887(17) . ?
C34 C35 1.4933(19) . ?
C35 C36 1.3864(19) . ?
C35 C42 1.3926(18) . ?
C36 C37 1.388(2) . ?
C36 H36 0.9500 . ?
C37 C40 1.3931(19) . ?
C37 C38 1.4914(19) . ?
C38 O8 1.2115(17) . ?
C38 N4 1.3927(18) . ?
C39 O7 1.2036(17) . ?
C39 N4 1.4050(17) . ?
C39 C40 1.4937(19) . ?
C40 C41 1.3889(19) . ?
C41 C42 1.3865(19) . ?
C41 H41 0.9500 . ?
C42 C43 1.4936(19) . ?
C43 O6 1.2050(17) . ?
C43 N3 1.4039(18) . ?
C44 N4 1.4639(18) . ?
C44 H44A 0.9900 . ?
C44 H44B 0.9900 . ?
C45 C46 1.496(3) . ?
C45 H45A 0.9800 . ?
C45 H45B 0.9800 . ?
C45 H45C 0.9800 . ?
C46 O9 1.217(2) . ?
C46 C47 1.494(3) . ?
C47 H47A 0.9800 . ?
C47 H47B 0.9800 . ?
C47 H47C 0.9800 . ?

loop_
_geom_torsion_atom_site_label_1
_geom_torsion_atom_site_label_2
_geom_torsion_atom_site_label_3
_geom_torsion_atom_site_label_4
_geom_torsion
_geom_torsion_site_symmetry_1
_geom_torsion_site_symmetry_2
_geom_torsion_site_symmetry_3
_geom_torsion_site_symmetry_4
_geom_torsion_publ_flag
C44 C1 C2 C3 -179.88(12) . . . . ?
C8 C1 C2 C3 -59.62(15) . . . . ?
C9 C1 C2 C3 58.67(15) . . . . ?
C1 C2 C3 C4 -59.84(16) . . . . ?
C1 C2 C3 C10 60.14(16) . . . . ?
C10 C3 C4 C5 -60.37(16) . . . . ?
C2 C3 C4 C5 59.52(15) . . . . ?
C3 C4 C5 C9 -59.57(16) . . . . ?
C3 C4 C5 C6 60.12(15) . . . . ?
C9 C5 C6 C7 60.35(15) . . . . ?
C4 C5 C6 C7 -59.98(15) . . . . ?
C5 C6 C7 C11 177.82(11) . . . . ?
C5 C6 C7 C8 -59.39(14) . . . . ?
C5 C6 C7 C10 59.22(14) . . . . ?
C44 C1 C8 C7 178.68(11) . . . . ?
C9 C1 C8 C7 -58.23(14) . . . . ?
C2 C1 C8 C7 59.87(14) . . . . ?
C11 C7 C8 C1 -178.55(11) . . . . ?
C6 C7 C8 C1 58.56(14) . . . . ?
C10 C7 C8 C1 -60.09(14) . . . . ?
C6 C5 C9 C1 -60.32(15) . . . . ?
C4 C5 C9 C1 59.74(15) . . . . ?
C44 C1 C9 C5 -178.20(11) . . . . ?
C8 C1 C9 C5 59.15(14) . . . . ?
C2 C1 C9 C5 -58.62(14) . . . . ?
C4 C3 C10 C7 60.48(15) . . . . ?
C2 C3 C10 C7 -59.77(16) . . . . ?
C11 C7 C10 C3 179.87(12) . . . . ?
C6 C7 C10 C3 -59.47(15) . . . . ?
C8 C7 C10 C3 59.46(15) . . . . ?
C6 C7 C11 N1 65.84(14) . . . . ?
C8 C7 C11 N1 -55.95(14) . . . . ?
C10 C7 C11 N1 -174.96(11) . . . . ?
O2 C12 C13 C14 6.5(2) . . . . ?
N1 C12 C13 C14 -174.22(13) . . . . ?
O2 C12 C13 C20 -174.90(13) . . . . ?
N1 C12 C13 C20 4.35(14) . . . . ?
C20 C13 C14 C15 -1.20(18) . . . . ?
C12 C13 C14 C15 177.19(12) . . . . ?
C13 C14 C15 C18 1.16(19) . . . . ?
C13 C14 C15 C16 -176.82(12) . . . . ?
C14 C15 C16 O3 -5.3(2) . . . . ?
C18 C15 C16 O3 176.44(14) . . . . ?
C14 C15 C16 N2 174.79(13) . . . . ?
C18 C15 C16 N2 -3.43(14) . . . . ?
C14 C15 C18 C19 -0.4(2) . . . . ?
C16 C15 C18 C19 177.95(12) . . . . ?
C14 C15 C18 C17 -178.66(12) . . . . ?
C16 C15 C18 C17 -0.30(14) . . . . ?
O4 C17 C18 C19 6.1(2) . . . . ?
N2 C17 C18 C19 -174.19(13) . . . . ?
O4 C17 C18 C15 -175.81(14) . . . . ?
N2 C17 C18 C15 3.90(14) . . . . ?
C15 C18 C19 C20 -0.36(18) . . . . ?
C17 C18 C19 C20 177.48(12) . . . . ?
C18 C19 C20 C13 0.32(18) . . . . ?
C18 C19 C20 C21 -178.10(12) . . . . ?
C14 C13 C20 C19 0.5(2) . . . . ?
C12 C13 C20 C19 -178.20(12) . . . . ?
C14 C13 C20 C21 179.21(12) . . . . ?
C12 C13 C20 C21 0.51(14) . . . . ?
C19 C20 C21 O1 -7.2(2) . . . . ?
C13 C20 C21 O1 174.16(13) . . . . ?
C19 C20 C21 N1 173.44(13) . . . . ?
C13 C20 C21 N1 -5.17(14) . . . . ?
N2 C22 C23 C24 -66.38(14) . . . . ?
N2 C22 C23 C32 173.96(11) . . . . ?
N2 C22 C23 C30 54.56(15) . . . . ?
C32 C23 C24 C25 -58.99(14) . . . . ?
C22 C23 C24 C25 -178.77(11) . . . . ?
C30 C23 C24 C25 59.23(14) . . . . ?
C23 C24 C25 C26 60.12(14) . . . . ?
C23 C24 C25 C31 -60.33(14) . . . . ?
C31 C25 C26 C27 60.21(15) . . . . ?
C24 C25 C26 C27 -59.97(15) . . . . ?
C25 C26 C27 C28 -60.15(16) . . . . ?
C25 C26 C27 C32 59.68(15) . . . . ?
C26 C27 C28 C29 59.98(15) . . . . ?
C32 C27 C28 C29 -60.03(15) . . . . ?
C27 C28 C29 C33 179.95(12) . . . . ?
C27 C28 C29 C30 59.44(14) . . . . ?
C27 C28 C29 C31 -58.94(15) . . . . ?
C24 C23 C30 C29 -59.26(14) . . . . ?
C32 C23 C30 C29 59.00(14) . . . . ?
C22 C23 C30 C29 178.57(11) . . . . ?
C33 C29 C30 C23 -177.73(11) . . . . ?
C28 C29 C30 C23 -59.27(14) . . . . ?
C31 C29 C30 C23 59.39(14) . . . . ?
C26 C25 C31 C29 -60.02(15) . . . . ?
C24 C25 C31 C29 60.58(15) . . . . ?
C33 C29 C31 C25 177.69(11) . . . . ?
C28 C29 C31 C25 58.91(15) . . . . ?
C30 C29 C31 C25 -59.73(14) . . . . ?
C24 C23 C32 C27 59.16(15) . . . . ?
C22 C23 C32 C27 -179.83(11) . . . . ?
C30 C23 C32 C27 -59.19(14) . . . . ?
C28 C27 C32 C23 60.14(15) . . . . ?
C26 C27 C32 C23 -59.97(15) . . . . ?
C28 C29 C33 N3 -174.05(11) . . . . ?
C30 C29 C33 N3 -54.81(15) . . . . ?
C31 C29 C33 N3 66.39(15) . . . . ?
O5 C34 C35 C36 4.5(2) . . . . ?
N3 C34 C35 C36 -176.47(13) . . . . ?
O5 C34 C35 C42 -176.83(13) . . . . ?
N3 C34 C35 C42 2.20(14) . . . . ?
C42 C35 C36 C37 -0.39(19) . . . . ?
C34 C35 C36 C37 178.12(12) . . . . ?
C35 C36 C37 C40 -0.21(19) . . . . ?
C35 C36 C37 C38 179.07(12) . . . . ?
C36 C37 C38 O8 -2.2(2) . . . . ?
C40 C37 C38 O8 177.20(13) . . . . ?
C36 C37 C38 N4 178.59(13) . . . . ?
C40 C37 C38 N4 -2.05(14) . . . . ?
C36 C37 C40 C41 0.3(2) . . . . ?
C38 C37 C40 C41 -179.15(12) . . . . ?
C36 C37 C40 C39 179.00(12) . . . . ?
C38 C37 C40 C39 -0.42(14) . . . . ?
O7 C39 C40 C41 3.1(2) . . . . ?
N4 C39 C40 C41 -178.68(12) . . . . ?
O7 C39 C40 C37 -175.48(13) . . . . ?
N4 C39 C40 C37 2.70(14) . . . . ?
C37 C40 C41 C42 0.28(18) . . . . ?
C39 C40 C41 C42 -178.16(12) . . . . ?
C40 C41 C42 C35 -0.89(18) . . . . ?
C40 C41 C42 C43 -179.72(12) . . . . ?
C36 C35 C42 C41 1.0(2) . . . . ?
C34 C35 C42 C41 -177.78(12) . . . . ?
C36 C35 C42 C43 -179.95(12) . . . . ?
C34 C35 C42 C43 1.26(14) . . . . ?
C41 C42 C43 O6 -7.2(2) . . . . ?
C35 C42 C43 O6 173.80(14) . . . . ?
C41 C42 C43 N3 174.72(13) . . . . ?
C35 C42 C43 N3 -4.24(14) . . . . ?
C8 C1 C44 N4 55.46(16) . . . . ?
C9 C1 C44 N4 -66.17(15) . . . . ?
C2 C1 C44 N4 174.10(12) . . . . ?
O2 C12 N1 C21 171.38(12) . . . . ?
C13 C12 N1 C21 -7.91(14) . . . . ?
O2 C12 N1 C11 -0.3(2) . . . . ?
C13 C12 N1 C11 -179.63(11) . . . . ?
O1 C21 N1 C12 -171.13(13) . . . . ?
C20 C21 N1 C12 8.23(14) . . . . ?
O1 C21 N1 C11 0.7(2) . . . . ?
C20 C21 N1 C11 -179.97(11) . . . . ?
C7 C11 N1 C12 -96.07(14) . . . . ?
C7 C11 N1 C21 93.18(14) . . . . ?
O3 C16 N2 C17 -173.75(13) . . . . ?
C15 C16 N2 C17 6.12(14) . . . . ?
O3 C16 N2 C22 -1.2(2) . . . . ?
C15 C16 N2 C22 178.64(11) . . . . ?
O4 C17 N2 C16 173.42(13) . . . . ?
C18 C17 N2 C16 -6.29(14) . . . . ?
O4 C17 N2 C22 0.7(2) . . . . ?
C18 C17 N2 C22 -179.06(11) . . . . ?
C23 C22 N2 C16 96.85(15) . . . . ?
C23 C22 N2 C17 -91.41(15) . . . . ?
O5 C34 N3 C43 173.97(13) . . . . ?
C35 C34 N3 C43 -5.09(14) . . . . ?
O5 C34 N3 C33 -3.0(2) . . . . ?
C35 C34 N3 C33 177.97(11) . . . . ?
O6 C43 N3 C34 -172.24(13) . . . . ?
C42 C43 N3 C34 5.86(14) . . . . ?
O6 C43 N3 C33 4.7(2) . . . . ?
C42 C43 N3 C33 -177.16(11) . . . . ?
C29 C33 N3 C34 -89.91(15) . . . . ?
C29 C33 N3 C43 93.50(15) . . . . ?
O8 C38 N4 C39 -175.37(13) . . . . ?
C37 C38 N4 C39 3.90(14) . . . . ?
O8 C38 N4 C44 3.0(2) . . . . ?
C37 C38 N4 C44 -177.75(11) . . . . ?
O7 C39 N4 C38 174.15(12) . . . . ?
C40 C39 N4 C38 -4.13(14) . . . . ?
O7 C39 N4 C44 -4.2(2) . . . . ?
C40 C39 N4 C44 177.47(11) . . . . ?
C1 C44 N4 C38 90.92(15) . . . . ?
C1 C44 N4 C39 -90.91(15) . . . . ?
